data_1502768
loop_
_publ_author_name
'Das, Amrita'
'Choudhury, Somnath Ray'
'Dey, Biswajit'
'Yalamanchili, Sampath Kumar'
'Helliwell, Madeleine'
'Gamez, Patrick'
'Mukhopadhyay, Subrata'
'Estarellas, Carolina'
'Frontera, Antonio'

_publ_contact_author
; 
    Madeleine Helliwell 
;
_publ_section_title
;
 Supramolecular assembly of Mg(II) complexes directed by associative lone
 pair-pi/pi-pi/pi-anion-pi/pi-lone pair interactions.
;
_journal_issue 15
_journal_name_full 'The journal of physical chemistry. B'
_journal_page_first 4998
_journal_page_last 5009
_journal_paper_doi 10.1021/jp911884x
_journal_volume 114
_journal_year 2010
_chemical_formula_sum 'C26 H36 Cl2 Mg N8 O18'
_chemical_formula_weight 843.84
_chemical_name_systematic
; 
 ? 
;
_space_group_IT_number 2
_symmetry_cell_setting triclinic
_symmetry_space_group_name_Hall '-P 1'
_symmetry_space_group_name_H-M 'P -1'
_atom_sites_solution_hydrogens geom
_atom_sites_solution_primary direct
_atom_sites_solution_secondary difmap
_audit_creation_method SHELXL-97
_cell_angle_alpha 88.373(2)
_cell_angle_beta 81.837(2)
_cell_angle_gamma 74.342(2)
_cell_formula_units_Z 1
_cell_length_a 7.1460(9)
_cell_length_b 11.1812(14)
_cell_length_c 11.6020(14)
_cell_measurement_reflns_used 4044
_cell_measurement_temperature 100(2)
_cell_measurement_theta_max 26.24
_cell_measurement_theta_min 2.58
_cell_volume 883.52(19)
_computing_cell_refinement 'Bruker SMART'
_computing_data_collection 'Bruker SMART'
_computing_data_reduction 'Bruker SAINT'
_computing_molecular_graphics 'Bruker SHELXTL'
_computing_publication_material 'Bruker SHELXTL'
_computing_structure_refinement 'SHELXL-97 (Sheldrick, 1997)'
_computing_structure_solution 'SHELXS-97 (Sheldrick, 1990)'
_diffrn_ambient_temperature 100(2)
_diffrn_measured_fraction_theta_full 0.983
_diffrn_measured_fraction_theta_max 0.983
_diffrn_measurement_device_type 'CCD area detector'
_diffrn_measurement_method 'phi and omega scans'
_diffrn_radiation_monochromator graphite
_diffrn_radiation_source 'fine-focus sealed tube'
_diffrn_radiation_type MoK\a
_diffrn_radiation_wavelength 0.71073
_diffrn_reflns_av_R_equivalents 0.0588
_diffrn_reflns_av_sigmaI/netI 0.0555
_diffrn_reflns_limit_h_max 8
_diffrn_reflns_limit_h_min -8
_diffrn_reflns_limit_k_max 13
_diffrn_reflns_limit_k_min -13
_diffrn_reflns_limit_l_max 14
_diffrn_reflns_limit_l_min -14
_diffrn_reflns_number 6955
_diffrn_reflns_theta_full 26.26
_diffrn_reflns_theta_max 26.26
_diffrn_reflns_theta_min 1.77
_exptl_absorpt_coefficient_mu 0.292
_exptl_absorpt_correction_type none
_exptl_crystal_colour colourless
_exptl_crystal_density_diffrn 1.586
_exptl_crystal_density_method 'not measured'
_exptl_crystal_description irregular
_exptl_crystal_F_000 438
_exptl_crystal_size_max 0.50
_exptl_crystal_size_mid 0.50
_exptl_crystal_size_min 0.30
_refine_diff_density_max 0.882
_refine_diff_density_min -0.602
_refine_diff_density_rms 0.066
_refine_ls_extinction_method none
_refine_ls_goodness_of_fit_ref 1.059
_refine_ls_hydrogen_treatment mixed
_refine_ls_matrix_type full
_refine_ls_number_parameters 282
_refine_ls_number_reflns 3507
_refine_ls_number_restraints 0
_refine_ls_restrained_S_all 1.059
_refine_ls_R_factor_all 0.0487
_refine_ls_R_factor_gt 0.0443
_refine_ls_shift/su_max 0.000
_refine_ls_shift/su_mean 0.000
_refine_ls_structure_factor_coef Fsqd
_refine_ls_weighting_details 'calc w=1/[\s^2^(Fo^2^)+(0.0425P)^2^+0.6670P] where P=(Fo^2^+2Fc^2^)/3'
_refine_ls_weighting_scheme calc
_refine_ls_wR_factor_gt 0.1079
_refine_ls_wR_factor_ref 0.1109
_reflns_number_gt 3208
_reflns_number_total 3507
_reflns_threshold_expression >2sigma(I)
_cod_data_source_file jp911884x_si_001.cif
_cod_data_source_block m13m
_cod_depositor_comments
;
The following automatic conversions were performed:

'_symmetry_cell_setting' value 'Triclinic' changed to 'triclinic'
according to /home/saulius/struct/CIF-dictionaries/cif_core.dic
dictionary named 'cif_core.dic' version 2.4.2 from 2011-04-26.

Automatic conversion script
Id: cif_fix_values 1715 2011-07-08 13:25:40Z adriana 
;
_cod_original_sg_symbol_H-M P-1
_cod_database_code 1502768

loop_
_symmetry_equiv_pos_as_xyz
'x, y, z'
'-x, -y, -z'

loop_
_atom_site_label
_atom_site_type_symbol
_atom_site_fract_x
_atom_site_fract_y
_atom_site_fract_z
_atom_site_U_iso_or_equiv
_atom_site_adp_type
_atom_site_occupancy
_atom_site_symmetry_multiplicity
_atom_site_calc_flag
_atom_site_refinement_flags
Mg1 Mg 0.0000 1.0000 0.0000 0.0144(2) Uani 1 2 d S
O1 O 0.2782(2) 0.88882(14) -0.02531(11) 0.0173(3) Uani 1 1 d .
O2 O 0.5870(2) 0.81856(14) 0.00294(12) 0.0208(3) Uani 1 1 d .
O3 O 0.2079(2) 1.07273(14) 0.29896(12) 0.0205(3) Uani 1 1 d .
O4 O 0.06083(19) 1.06632(13) 0.14502(11) 0.0165(3) Uani 1 1 d .
O5 O 0.1089(2) 1.13813(15) -0.08910(14) 0.0215(3) Uani 1 1 d .
H5OA H 0.213(5) 1.148(3) -0.071(3) 0.041(8) Uiso 1 1 d .
H5OB H 0.089(4) 1.171(3) -0.152(2) 0.026(7) Uiso 1 1 d .
C1 C 0.4118(3) 0.87069(19) 0.03881(17) 0.0160(4) Uani 1 1 d .
C2 C 0.3595(3) 0.9078(2) 0.16687(17) 0.0186(4) Uani 1 1 d .
H2D H 0.4809 0.9154 0.1942 0.022 Uiso 1 1 calc R
H2C H 0.3231 0.8374 0.2093 0.022 Uiso 1 1 calc R
C3 C 0.1987(3) 1.02485(19) 0.20622(16) 0.0154(4) Uani 1 1 d .
N1 N 0.6039(2) 0.14376(17) 0.26876(15) 0.0180(4) Uani 1 1 d .
H1N H 0.636(4) 0.129(3) 0.196(2) 0.026(7) Uiso 1 1 d .
N2 N 0.3760(3) 0.31480(19) 0.21279(17) 0.0227(4) Uani 1 1 d .
H2NA H 0.290(4) 0.386(3) 0.227(2) 0.034(7) Uiso 1 1 d .
H2NB H 0.388(4) 0.284(3) 0.144(3) 0.042(8) Uiso 1 1 d .
C4 C 0.4579(3) 0.2470(2) 0.29755(17) 0.0185(4) Uani 1 1 d .
C5 C 0.4025(3) 0.2782(2) 0.41692(18) 0.0226(5) Uani 1 1 d .
H5 H 0.3025 0.3517 0.4409 0.027 Uiso 1 1 calc R
C6 C 0.4938(3) 0.2020(2) 0.49707(18) 0.0234(5) Uani 1 1 d .
H6 H 0.4555 0.2225 0.5774 0.028 Uiso 1 1 calc R
C7 C 0.6434(3) 0.0937(2) 0.46373(18) 0.0224(5) Uani 1 1 d .
H7 H 0.7067 0.0408 0.5203 0.027 Uiso 1 1 calc R
C8 C 0.6948(3) 0.0669(2) 0.34872(18) 0.0204(4) Uani 1 1 d .
H8 H 0.7951 -0.0061 0.3237 0.024 Uiso 1 1 calc R
N3 N 0.8912(3) 0.32033(18) 0.16460(15) 0.0186(4) Uani 1 1 d .
H3N H 0.953(4) 0.244(3) 0.159(2) 0.039(8) Uiso 1 1 d .
N4 N 0.9192(3) 0.2986(2) 0.35922(16) 0.0242(4) Uani 1 1 d .
H4NA H 0.895(4) 0.332(3) 0.432(3) 0.033(7) Uiso 1 1 d .
H4NB H 1.006(4) 0.228(3) 0.345(2) 0.035(8) Uiso 1 1 d .
C9 C 0.8463(3) 0.3680(2) 0.27361(18) 0.0189(4) Uani 1 1 d .
C10 C 0.7221(3) 0.4897(2) 0.2886(2) 0.0258(5) Uani 1 1 d .
H10 H 0.6823 0.5257 0.3643 0.031 Uiso 1 1 calc R
C11 C 0.6595(3) 0.5554(2) 0.1948(2) 0.0282(5) Uani 1 1 d .
H11 H 0.5780 0.6380 0.2053 0.034 Uiso 1 1 calc R
C12 C 0.7136(3) 0.5030(2) 0.0825(2) 0.0282(5) Uani 1 1 d .
H12 H 0.6711 0.5493 0.0166 0.034 Uiso 1 1 calc R
C13 C 0.8274(3) 0.3851(2) 0.07057(19) 0.0239(5) Uani 1 1 d .
H13 H 0.8633 0.3470 -0.0044 0.029 Uiso 1 1 calc R
Cl1 Cl 0.90170(7) 0.34665(5) 0.68067(4) 0.01935(15) Uani 1 1 d .
O6 O 0.7618(3) 0.2977(2) 0.63653(17) 0.0440(5) Uani 1 1 d .
O7 O 1.0769(3) 0.24948(17) 0.69148(14) 0.0338(4) Uani 1 1 d .
O8 O 0.8243(3) 0.4030(2) 0.79132(15) 0.0493(6) Uani 1 1 d .
O9 O 0.9505(3) 0.4339(2) 0.59882(19) 0.0500(6) Uani 1 1 d .

loop_
_atom_site_aniso_label
_atom_site_aniso_U_11
_atom_site_aniso_U_22
_atom_site_aniso_U_33
_atom_site_aniso_U_23
_atom_site_aniso_U_13
_atom_site_aniso_U_12
Mg1 0.0130(4) 0.0153(5) 0.0133(4) -0.0027(4) -0.0010(3) -0.0014(4)
O1 0.0152(7) 0.0186(8) 0.0161(7) -0.0036(6) -0.0025(5) -0.0005(6)
O2 0.0139(7) 0.0244(9) 0.0216(7) -0.0067(6) -0.0012(6) -0.0005(6)
O3 0.0227(8) 0.0221(8) 0.0160(7) -0.0038(6) -0.0046(6) -0.0035(6)
O4 0.0162(7) 0.0159(8) 0.0155(7) -0.0039(5) -0.0019(5) -0.0006(6)
O5 0.0213(8) 0.0256(9) 0.0208(8) 0.0073(7) -0.0077(6) -0.0098(7)
C1 0.0173(10) 0.0116(10) 0.0196(10) 0.0003(8) -0.0025(8) -0.0048(8)
C2 0.0186(10) 0.0191(11) 0.0163(10) -0.0006(8) -0.0044(8) -0.0010(8)
C3 0.0155(9) 0.0165(10) 0.0144(9) 0.0001(8) 0.0010(7) -0.0060(8)
N1 0.0189(9) 0.0190(9) 0.0149(9) -0.0038(7) 0.0022(7) -0.0049(7)
N2 0.0255(10) 0.0182(10) 0.0218(10) -0.0045(8) -0.0031(8) -0.0010(8)
C4 0.0171(10) 0.0190(11) 0.0202(10) -0.0028(8) -0.0004(8) -0.0071(8)
C5 0.0188(10) 0.0249(12) 0.0226(11) -0.0086(9) 0.0012(8) -0.0048(9)
C6 0.0237(11) 0.0309(13) 0.0168(10) -0.0056(9) 0.0021(8) -0.0113(10)
C7 0.0237(11) 0.0250(12) 0.0207(10) 0.0037(9) -0.0034(8) -0.0105(9)
C8 0.0185(10) 0.0177(11) 0.0242(11) -0.0006(8) 0.0005(8) -0.0053(8)
N3 0.0194(9) 0.0149(9) 0.0197(9) -0.0014(7) -0.0008(7) -0.0022(7)
N4 0.0271(10) 0.0238(11) 0.0174(9) -0.0056(8) -0.0020(7) 0.0004(8)
C9 0.0174(10) 0.0195(11) 0.0199(10) -0.0031(8) -0.0006(8) -0.0056(8)
C10 0.0231(11) 0.0229(12) 0.0289(12) -0.0107(9) -0.0007(9) -0.0022(9)
C11 0.0223(11) 0.0179(12) 0.0424(14) -0.0024(10) -0.0041(10) -0.0022(9)
C12 0.0284(12) 0.0232(12) 0.0309(12) 0.0065(10) -0.0043(9) -0.0042(10)
C13 0.0262(11) 0.0239(12) 0.0198(10) 0.0009(9) -0.0007(9) -0.0050(9)
Cl1 0.0230(3) 0.0182(3) 0.0157(2) -0.00025(18) -0.00205(18) -0.0039(2)
O6 0.0412(11) 0.0540(13) 0.0465(11) -0.0072(9) -0.0110(9) -0.0259(10)
O7 0.0331(9) 0.0302(10) 0.0275(9) -0.0002(7) -0.0001(7) 0.0076(8)
O8 0.0457(11) 0.0615(14) 0.0237(9) -0.0214(9) -0.0083(8) 0.0184(10)
O9 0.0452(11) 0.0468(13) 0.0637(14) 0.0328(11) -0.0184(10) -0.0197(10)

loop_
_atom_type_symbol
_atom_type_description
_atom_type_scat_dispersion_real
_atom_type_scat_dispersion_imag
_atom_type_scat_source
C C 0.0033 0.0016 'International Tables Vol C Tables 4.2.6.8 and 6.1.1.4'
H H 0.0000 0.0000 'International Tables Vol C Tables 4.2.6.8 and 6.1.1.4'
N N 0.0061 0.0033 'International Tables Vol C Tables 4.2.6.8 and 6.1.1.4'
O O 0.0106 0.0060 'International Tables Vol C Tables 4.2.6.8 and 6.1.1.4'
Mg Mg 0.0486 0.0363 'International Tables Vol C Tables 4.2.6.8 and 6.1.1.4'
Cl Cl 0.1484 0.1585 'International Tables Vol C Tables 4.2.6.8 and 6.1.1.4'

loop_
_geom_angle_atom_site_label_1
_geom_angle_atom_site_label_2
_geom_angle_atom_site_label_3
_geom_angle
_geom_angle_site_symmetry_1
_geom_angle_site_symmetry_3
O4 Mg1 O4 180.0 . 2_575
O4 Mg1 O1 88.71(5) . .
O4 Mg1 O1 91.29(5) 2_575 .
O4 Mg1 O1 91.29(5) . 2_575
O4 Mg1 O1 88.71(5) 2_575 2_575
O1 Mg1 O1 180.00(8) . 2_575
O4 Mg1 O5 86.52(6) . .
O4 Mg1 O5 93.48(6) 2_575 .
O1 Mg1 O5 87.33(6) . .
O1 Mg1 O5 92.67(6) 2_575 .
O4 Mg1 O5 93.48(6) . 2_575
O4 Mg1 O5 86.52(6) 2_575 2_575
O1 Mg1 O5 92.67(6) . 2_575
O1 Mg1 O5 87.33(6) 2_575 2_575
O5 Mg1 O5 180.0 . 2_575
C1 O1 Mg1 130.11(13) . .
C3 O4 Mg1 131.52(13) . .
Mg1 O5 H5OA 117(2) . .
Mg1 O5 H5OB 131.0(18) . .
H5OA O5 H5OB 110(3) . .
O2 C1 O1 122.75(18) . .
O2 C1 C2 117.42(17) . .
O1 C1 C2 119.76(17) . .
C1 C2 C3 120.79(17) . .
C1 C2 H2D 107.1 . .
C3 C2 H2D 107.1 . .
C1 C2 H2C 107.1 . .
C3 C2 H2C 107.1 . .
H2D C2 H2C 106.8 . .
O3 C3 O4 123.56(19) . .
O3 C3 C2 116.92(17) . .
O4 C3 C2 119.49(17) . .
C4 N1 C8 123.22(18) . .
C4 N1 H1N 115.3(18) . .
C8 N1 H1N 121.5(18) . .
C4 N2 H2NA 121.5(18) . .
C4 N2 H2NB 121(2) . .
H2NA N2 H2NB 117(3) . .
N2 C4 N1 118.58(19) . .
N2 C4 C5 123.7(2) . .
N1 C4 C5 117.69(19) . .
C6 C5 C4 119.3(2) . .
C6 C5 H5 120.4 . .
C4 C5 H5 120.4 . .
C5 C6 C7 121.4(2) . .
C5 C6 H6 119.3 . .
C7 C6 H6 119.3 . .
C8 C7 C6 118.0(2) . .
C8 C7 H7 121.0 . .
C6 C7 H7 121.0 . .
C7 C8 N1 120.4(2) . .
C7 C8 H8 119.8 . .
N1 C8 H8 119.8 . .
C9 N3 C13 123.1(2) . .
C9 N3 H3N 115.6(19) . .
C13 N3 H3N 121.1(19) . .
C9 N4 H4NA 118.6(18) . .
C9 N4 H4NB 121.2(18) . .
H4NA N4 H4NB 119(3) . .
N4 C9 N3 118.6(2) . .
N4 C9 C10 124.2(2) . .
N3 C9 C10 117.2(2) . .
C11 C10 C9 120.0(2) . .
C11 C10 H10 120.0 . .
C9 C10 H10 120.0 . .
C10 C11 C12 120.8(2) . .
C10 C11 H11 119.6 . .
C12 C11 H11 119.6 . .
C13 C12 C11 118.2(2) . .
C13 C12 H12 120.9 . .
C11 C12 H12 120.9 . .
C12 C13 N3 120.7(2) . .
C12 C13 H13 119.7 . .
N3 C13 H13 119.7 . .
O8 Cl1 O9 111.20(15) . .
O8 Cl1 O6 110.60(13) . .
O9 Cl1 O6 107.36(12) . .
O8 Cl1 O7 108.92(11) . .
O9 Cl1 O7 108.46(12) . .
O6 Cl1 O7 110.27(12) . .

loop_
_geom_bond_atom_site_label_1
_geom_bond_atom_site_label_2
_geom_bond_distance
_geom_bond_site_symmetry_2
Mg1 O4 2.0055(13) .
Mg1 O4 2.0055(13) 2_575
Mg1 O1 2.0260(14) .
Mg1 O1 2.0261(14) 2_575
Mg1 O5 2.0950(15) .
Mg1 O5 2.0950(15) 2_575
O1 C1 1.263(2) .
O2 C1 1.246(2) .
O3 C3 1.233(2) .
O4 C3 1.274(2) .
O5 H5OA 0.84(3) .
O5 H5OB 0.82(3) .
C1 C2 1.521(3) .
C2 C3 1.521(3) .
C2 H2D 0.9900 .
C2 H2C 0.9900 .
N1 C4 1.344(3) .
N1 C8 1.359(3) .
N1 H1N 0.85(3) .
N2 C4 1.329(3) .
N2 H2NA 0.87(3) .
N2 H2NB 0.86(3) .
C4 C5 1.412(3) .
C5 C6 1.357(3) .
C5 H5 0.9500 .
C6 C7 1.404(3) .
C6 H6 0.9500 .
C7 C8 1.353(3) .
C7 H7 0.9500 .
C8 H8 0.9500 .
N3 C9 1.348(3) .
N3 C13 1.357(3) .
N3 H3N 0.85(3) .
N4 C9 1.321(3) .
N4 H4NA 0.91(3) .
N4 H4NB 0.87(3) .
C9 C10 1.410(3) .
C10 C11 1.356(3) .
C10 H10 0.9500 .
C11 C12 1.404(3) .
C11 H11 0.9500 .
C12 C13 1.348(3) .
C12 H12 0.9500 .
C13 H13 0.9500 .
Cl1 O8 1.4166(18) .
Cl1 O9 1.4189(19) .
Cl1 O6 1.4210(18) .
Cl1 O7 1.4372(17) .

loop_
_geom_hbond_atom_site_label_D
_geom_hbond_atom_site_label_H
_geom_hbond_atom_site_label_A
_geom_hbond_distance_DH
_geom_hbond_distance_HA
_geom_hbond_distance_DA
_geom_hbond_angle_DHA
_geom_hbond_site_symmetry_A
N2 H2NA O8 0.87(3) 2.29(3) 3.095(3) 154(2) 2_666
N2 H2NB O2 0.86(3) 2.04(3) 2.893(2) 170(3) 2_665
N1 H1N O1 0.85(3) 1.99(3) 2.835(2) 174(3) 2_665
N4 H4NB O3 0.87(3) 1.96(3) 2.829(3) 175(3) 1_645
N3 H3N O4 0.85(3) 1.93(3) 2.773(2) 172(3) 1_645
O5 H5OB Cl1 0.82(3) 2.92(3) 3.6971(17) 159(2) 1_464
O5 H5OB O7 0.82(3) 2.00(3) 2.813(2) 173(2) 1_464
O5 H5OA O2 0.84(3) 1.85(3) 2.677(2) 169(3) 2_675

loop_
_geom_torsion_atom_site_label_1
_geom_torsion_atom_site_label_2
_geom_torsion_atom_site_label_3
_geom_torsion_atom_site_label_4
_geom_torsion
_geom_torsion_site_symmetry_1
O4 Mg1 O1 C1 5.76(17) .
O4 Mg1 O1 C1 -174.24(17) 2_575
O1 Mg1 O1 C1 162(25) 2_575
O5 Mg1 O1 C1 92.33(17) .
O5 Mg1 O1 C1 -87.67(17) 2_575
O4 Mg1 O4 C3 88(6) 2_575
O1 Mg1 O4 C3 -17.08(17) .
O1 Mg1 O4 C3 162.92(17) 2_575
O5 Mg1 O4 C3 -104.48(17) .
O5 Mg1 O4 C3 75.52(17) 2_575
Mg1 O1 C1 O2 -165.65(14) .
Mg1 O1 C1 C2 17.2(3) .
O2 C1 C2 C3 145.78(19) .
O1 C1 C2 C3 -37.0(3) .
Mg1 O4 C3 O3 -174.58(14) .
Mg1 O4 C3 C2 3.5(3) .
C1 C2 C3 O3 -155.48(18) .
C1 C2 C3 O4 26.4(3) .
C8 N1 C4 N2 -178.73(19) .
C8 N1 C4 C5 2.2(3) .
N2 C4 C5 C6 179.3(2) .
N1 C4 C5 C6 -1.7(3) .
C4 C5 C6 C7 0.7(3) .
C5 C6 C7 C8 0.0(3) .
C6 C7 C8 N1 0.4(3) .
C4 N1 C8 C7 -1.5(3) .
C13 N3 C9 N4 -178.4(2) .
C13 N3 C9 C10 2.0(3) .
N4 C9 C10 C11 177.8(2) .
N3 C9 C10 C11 -2.6(3) .
C9 C10 C11 C12 1.3(3) .
C10 C11 C12 C13 0.8(3) .
C11 C12 C13 N3 -1.4(3) .
C9 N3 C13 C12 0.0(3) .
